data_4111200
loop_
_publ_author_name
'Yabin Song'
'Chong'an Di'
'Xiaodi Yang'
'Shouping Li'
'Wei Xu'
'Yunqi Liu'
'Lianming Yang'
'Zhigang Shuai'
'Deqing Zhang'
'Daoben Zhu'

_publ_section_title
;
 A Cyclic Triphenylamine Dimer for Organic Field-Effect Transistors with
 High Performance
;
_journal_name_full 'Journal of the American Chemical Society'
_journal_page_first 15940
_journal_page_last 15941
_journal_paper_doi 10.1021/ja064726s
_journal_volume 128
_journal_year 2006
_chemical_formula_sum 'C40 H30 N2'
_chemical_formula_weight 538.66
_chemical_name_systematic
; 
 ? 
;
_space_group_IT_number 2
_symmetry_cell_setting triclinic
_symmetry_space_group_name_Hall '-P 1'
_symmetry_space_group_name_H-M 'P -1'
_atom_sites_solution_hydrogens geom
_atom_sites_solution_primary direct
_atom_sites_solution_secondary difmap
_audit_creation_method SHELXL-97
_cell_angle_alpha 103.890(3)
_cell_angle_beta 105.111(3)
_cell_angle_gamma 90.892(3)
_cell_formula_units_Z 2
_cell_length_a 10.642(2)
_cell_length_b 10.657(2)
_cell_length_c 13.974(3)
_cell_measurement_reflns_used 3495
_cell_measurement_temperature 294(2)
_cell_measurement_theta_max 26.2820
_cell_measurement_theta_min 2.6844
_cell_volume 1480.1(5)
_computing_cell_refinement 'SMART BRUKER MOL ANAL Res Tool V5.618'
_computing_data_collection 'SMART BRUKER MOL ANAL Res Tool V5.618'
_computing_data_reduction 'Bruker SAINT'
_computing_molecular_graphics 'SHELXTL (Siemens, 1994)'
_computing_publication_material 'SHELXTL (Siemens, 1994)'
_computing_structure_refinement 'SHELXL-97 (Sheldrick, 1997)'
_computing_structure_solution 'SHELXS-97 (Sheldrick, 1990)'
_diffrn_ambient_temperature 294(2)
_diffrn_measured_fraction_theta_full 0.977
_diffrn_measured_fraction_theta_max 0.977
_diffrn_measurement_device_type 'CCD area dtetector'
_diffrn_measurement_method 'phi and omega scans'
_diffrn_radiation_monochromator graphite
_diffrn_radiation_source 'fine-focus sealed tube'
_diffrn_radiation_type MoK\a
_diffrn_radiation_wavelength 0.71073
_diffrn_reflns_av_R_equivalents 0.0160
_diffrn_reflns_av_sigmaI/netI 0.0303
_diffrn_reflns_limit_h_max 13
_diffrn_reflns_limit_h_min -9
_diffrn_reflns_limit_k_max 13
_diffrn_reflns_limit_k_min -13
_diffrn_reflns_limit_l_max 12
_diffrn_reflns_limit_l_min -17
_diffrn_reflns_number 8320
_diffrn_reflns_theta_full 26.36
_diffrn_reflns_theta_max 26.36
_diffrn_reflns_theta_min 1.56
_exptl_absorpt_coefficient_mu 0.070
_exptl_absorpt_correction_T_max 1.000000
_exptl_absorpt_correction_T_min 0.759208
_exptl_crystal_colour Yellow
_exptl_crystal_density_diffrn 1.209
_exptl_crystal_description Plate
_exptl_crystal_F_000 568
_exptl_crystal_size_max 0.22
_exptl_crystal_size_mid 0.20
_exptl_crystal_size_min 0.16
_refine_diff_density_max 0.137
_refine_diff_density_min -0.160
_refine_diff_density_rms 0.031
_refine_ls_extinction_method none
_refine_ls_goodness_of_fit_ref 0.999
_refine_ls_hydrogen_treatment constr
_refine_ls_matrix_type full
_refine_ls_number_parameters 379
_refine_ls_number_reflns 5904
_refine_ls_number_restraints 0
_refine_ls_restrained_S_all 0.999
_refine_ls_R_factor_all 0.0734
_refine_ls_R_factor_gt 0.0458
_refine_ls_shift/su_max 0.000
_refine_ls_shift/su_mean 0.000
_refine_ls_structure_factor_coef Fsqd
_refine_ls_weighting_details 'calc w=1/[\s^2^(Fo^2^)+(0.0583P)^2^+0.3235P] where P=(Fo^2^+2Fc^2^)/3'
_refine_ls_weighting_scheme calc
_refine_ls_wR_factor_gt 0.1127
_refine_ls_wR_factor_ref 0.1343
_reflns_number_gt 4038
_reflns_number_total 5904
_reflns_threshold_expression >2sigma(I)
_cod_data_source_file ja064726ssi20060713_123828.cif
_cod_data_source_block compound_1
_cod_original_cell_volume 1480.0(5)
_cod_database_code 4111200

loop_
_symmetry_equiv_pos_as_xyz
'x, y, z'
'-x, -y, -z'

loop_
_atom_site_label
_atom_site_type_symbol
_atom_site_fract_x
_atom_site_fract_y
_atom_site_fract_z
_atom_site_U_iso_or_equiv
_atom_site_adp_type
_atom_site_occupancy
_atom_site_symmetry_multiplicity
_atom_site_calc_flag
_atom_site_refinement_flags
N1 N 0.34530(14) 0.33459(15) 0.22297(11) 0.0590(4) Uani 1 1 d .
N2 N 0.66649(14) 0.15474(17) -0.23656(11) 0.0633(4) Uani 1 1 d .
C1 C 0.2165(2) 0.2932(3) 0.43593(16) 0.0959(8) Uani 1 1 d .
H1A H 0.2169 0.2345 0.4757 0.115 Uiso 1 1 calc R
C2 C 0.2829(2) 0.2697(2) 0.36067(14) 0.0702(5) Uani 1 1 d .
H2A H 0.3277 0.1956 0.3500 0.084 Uiso 1 1 calc R
C3 C 0.28168(16) 0.35723(19) 0.30194(13) 0.0568(4) Uani 1 1 d .
C4 C 0.21554(18) 0.4686(2) 0.32018(15) 0.0696(5) Uani 1 1 d .
H4A H 0.2154 0.5286 0.2816 0.084 Uiso 1 1 calc R
C5 C 0.1506(2) 0.4899(3) 0.39466(17) 0.0977(9) Uani 1 1 d .
H5A H 0.1066 0.5644 0.4062 0.117 Uiso 1 1 calc R
C6 C 0.1501(3) 0.4030(4) 0.45195(18) 0.1141(11) Uani 1 1 d .
H6A H 0.1049 0.4178 0.5018 0.137 Uiso 1 1 calc R
C7 C 0.68847(18) 0.26736(19) 0.32701(13) 0.0612(5) Uani 1 1 d .
H7A H 0.7547 0.2919 0.3880 0.073 Uiso 1 1 calc R
C8 C 0.71425(16) 0.18451(17) 0.24246(13) 0.0531(4) Uani 1 1 d .
C9 C 0.60935(15) 0.14246(16) 0.15535(13) 0.0508(4) Uani 1 1 d .
H9A H 0.6215 0.0825 0.0987 0.061 Uiso 1 1 calc R
C10 C 0.48832(15) 0.18765(17) 0.15129(13) 0.0514(4) Uani 1 1 d .
H10A H 0.4199 0.1571 0.0924 0.062 Uiso 1 1 calc R
C11 C 0.46704(16) 0.27819(17) 0.23388(12) 0.0515(4) Uani 1 1 d .
C12 C 0.56735(18) 0.31468(18) 0.32345(13) 0.0589(5) Uani 1 1 d .
H12A H 0.5534 0.3709 0.3812 0.071 Uiso 1 1 calc R
C13 C 0.31367(15) 0.42475(16) -0.02046(12) 0.0501(4) Uani 1 1 d .
H13A H 0.3684 0.4543 -0.0540 0.060 Uiso 1 1 calc R
C14 C 0.18071(15) 0.39680(15) -0.06993(12) 0.0489(4) Uani 1 1 d .
C15 C 0.10201(16) 0.36002(17) -0.01463(13) 0.0548(4) Uani 1 1 d .
H15A H 0.0121 0.3476 -0.0434 0.066 Uiso 1 1 calc R
C16 C 0.15347(16) 0.34144(17) 0.08177(13) 0.0539(4) Uani 1 1 d .
H16A H 0.0984 0.3145 0.1162 0.065 Uiso 1 1 calc R
C17 C 0.28679(16) 0.36265(16) 0.12765(12) 0.0495(4) Uani 1 1 d .
C18 C 0.36555(15) 0.40965(17) 0.07627(12) 0.0510(4) Uani 1 1 d .
H18A H 0.4542 0.4310 0.1080 0.061 Uiso 1 1 calc R
C19 C 0.7144(3) 0.0640(3) -0.49580(17) 0.0972(8) Uani 1 1 d .
H19A H 0.6638 0.0393 -0.5635 0.117 Uiso 1 1 calc R
C20 C 0.6541(2) 0.0902(2) -0.41747(15) 0.0819(6) Uani 1 1 d .
H20A H 0.5635 0.0822 -0.4329 0.098 Uiso 1 1 calc R
C21 C 0.72769(18) 0.12819(18) -0.31621(13) 0.0585(4) Uani 1 1 d .
C22 C 0.86278(19) 0.1387(2) -0.29561(15) 0.0672(5) Uani 1 1 d .
H22A H 0.9144 0.1641 -0.2282 0.081 Uiso 1 1 calc R
C23 C 0.9205(2) 0.1115(2) -0.37525(18) 0.0817(6) Uani 1 1 d .
H23A H 1.0111 0.1189 -0.3607 0.098 Uiso 1 1 calc R
C24 C 0.8476(3) 0.0740(3) -0.47459(19) 0.0923(7) Uani 1 1 d .
H24A H 0.8878 0.0554 -0.5274 0.111 Uiso 1 1 calc R
C25 C 0.50734(18) 0.3028(2) -0.29798(13) 0.0627(5) Uani 1 1 d .
H25A H 0.5644 0.3338 -0.3290 0.075 Uiso 1 1 calc R
C26 C 0.38887(18) 0.35421(19) -0.30125(13) 0.0619(5) Uani 1 1 d .
H26A H 0.3667 0.4186 -0.3359 0.074 Uiso 1 1 calc R
C27 C 0.30153(16) 0.31311(17) -0.25463(12) 0.0521(4) Uani 1 1 d .
C28 C 0.33429(17) 0.21029(17) -0.21036(14) 0.0579(4) Uani 1 1 d .
H28A H 0.2756 0.1764 -0.1822 0.069 Uiso 1 1 calc R
C29 C 0.45221(17) 0.15759(17) -0.20741(14) 0.0587(4) Uani 1 1 d .
H29A H 0.4719 0.0889 -0.1771 0.070 Uiso 1 1 calc R
C30 C 0.54185(16) 0.20525(18) -0.24879(12) 0.0532(4) Uani 1 1 d .
C31 C 0.83973(16) 0.02082(18) -0.02046(15) 0.0587(5) Uani 1 1 d .
H31A H 0.8745 -0.0560 -0.0103 0.070 Uiso 1 1 calc R
C32 C 0.78287(16) 0.03018(18) -0.11900(14) 0.0597(5) Uani 1 1 d .
H32A H 0.7784 -0.0405 -0.1742 0.072 Uiso 1 1 calc R
C33 C 0.73253(15) 0.14407(17) -0.13595(12) 0.0513(4) Uani 1 1 d .
C34 C 0.74333(17) 0.24885(17) -0.05321(13) 0.0541(4) Uani 1 1 d .
H34A H 0.7130 0.3271 -0.0638 0.065 Uiso 1 1 calc R
C35 C 0.79870(16) 0.23842(16) 0.04507(13) 0.0526(4) Uani 1 1 d .
H35A H 0.8044 0.3098 0.1000 0.063 Uiso 1 1 calc R
C36 C 0.84614(15) 0.12332(17) 0.06368(13) 0.0512(4) Uani 1 1 d .
C37 C 0.84569(17) 0.1419(2) 0.24607(14) 0.0652(5) Uani 1 1 d .
H37A H 0.8965 0.1356 0.3096 0.078 Uiso 1 1 calc R
C38 C 0.90040(17) 0.1113(2) 0.16935(15) 0.0657(5) Uani 1 1 d .
H38A H 0.9819 0.0788 0.1837 0.079 Uiso 1 1 calc R
C39 C 0.18047(18) 0.37739(19) -0.25234(14) 0.0639(5) Uani 1 1 d .
H39A H 0.1365 0.3987 -0.3124 0.077 Uiso 1 1 calc R
C40 C 0.12630(17) 0.40868(18) -0.17525(14) 0.0605(5) Uani 1 1 d .
H40A H 0.0450 0.4417 -0.1893 0.073 Uiso 1 1 calc R

loop_
_atom_site_aniso_label
_atom_site_aniso_U_11
_atom_site_aniso_U_22
_atom_site_aniso_U_33
_atom_site_aniso_U_23
_atom_site_aniso_U_13
_atom_site_aniso_U_12
N1 0.0550(9) 0.0796(11) 0.0555(8) 0.0289(8) 0.0259(7) 0.0248(8)
N2 0.0503(8) 0.0924(12) 0.0472(8) 0.0129(8) 0.0174(6) 0.0138(8)
C1 0.0923(17) 0.147(2) 0.0550(13) 0.0339(14) 0.0241(12) -0.0074(17)
C2 0.0775(13) 0.0838(14) 0.0503(10) 0.0159(10) 0.0203(9) 0.0002(11)
C3 0.0494(10) 0.0729(12) 0.0480(9) 0.0113(8) 0.0169(8) 0.0052(8)
C4 0.0558(11) 0.0870(15) 0.0616(11) 0.0091(10) 0.0163(9) 0.0171(10)
C5 0.0747(15) 0.152(2) 0.0568(13) 0.0036(14) 0.0207(11) 0.0420(15)
C6 0.0804(17) 0.211(4) 0.0561(14) 0.0250(18) 0.0346(12) 0.033(2)
C7 0.0590(11) 0.0760(13) 0.0482(10) 0.0233(9) 0.0070(8) 0.0115(9)
C8 0.0514(10) 0.0628(11) 0.0527(10) 0.0283(8) 0.0141(8) 0.0130(8)
C9 0.0501(9) 0.0539(10) 0.0530(9) 0.0169(8) 0.0184(8) 0.0086(8)
C10 0.0438(9) 0.0592(10) 0.0522(9) 0.0163(8) 0.0126(7) 0.0035(7)
C11 0.0512(9) 0.0595(11) 0.0523(9) 0.0231(8) 0.0203(8) 0.0127(8)
C12 0.0660(11) 0.0675(12) 0.0464(9) 0.0173(8) 0.0172(8) 0.0168(9)
C13 0.0451(9) 0.0529(10) 0.0544(9) 0.0177(8) 0.0134(7) 0.0039(7)
C14 0.0442(9) 0.0466(9) 0.0535(9) 0.0120(7) 0.0096(7) 0.0115(7)
C15 0.0367(8) 0.0603(11) 0.0633(11) 0.0101(8) 0.0115(8) 0.0088(7)
C16 0.0447(9) 0.0587(10) 0.0638(11) 0.0158(8) 0.0238(8) 0.0084(8)
C17 0.0477(9) 0.0533(10) 0.0517(9) 0.0155(8) 0.0183(7) 0.0125(7)
C18 0.0398(8) 0.0590(10) 0.0540(9) 0.0168(8) 0.0104(7) 0.0037(7)
C19 0.105(2) 0.129(2) 0.0524(12) 0.0082(13) 0.0274(12) 0.0110(16)
C20 0.0708(13) 0.1141(18) 0.0523(11) 0.0033(11) 0.0188(10) -0.0042(12)
C21 0.0593(11) 0.0639(11) 0.0517(10) 0.0059(8) 0.0222(8) 0.0024(9)
C22 0.0593(11) 0.0759(13) 0.0649(12) 0.0074(10) 0.0241(9) 0.0054(10)
C23 0.0736(14) 0.0968(17) 0.0875(16) 0.0219(13) 0.0444(12) 0.0163(12)
C24 0.107(2) 0.116(2) 0.0750(15) 0.0285(14) 0.0570(14) 0.0286(16)
C25 0.0552(11) 0.0803(13) 0.0554(10) 0.0247(10) 0.0135(8) -0.0063(9)
C26 0.0596(11) 0.0706(12) 0.0558(10) 0.0274(9) 0.0058(8) 0.0010(9)
C27 0.0483(9) 0.0602(11) 0.0436(9) 0.0139(8) 0.0045(7) 0.0027(8)
C28 0.0537(10) 0.0605(11) 0.0672(11) 0.0229(9) 0.0235(9) 0.0052(8)
C29 0.0608(11) 0.0557(11) 0.0673(11) 0.0214(9) 0.0250(9) 0.0107(8)
C30 0.0488(9) 0.0630(11) 0.0436(9) 0.0068(8) 0.0120(7) 0.0006(8)
C31 0.0447(9) 0.0540(11) 0.0766(12) 0.0140(9) 0.0170(9) 0.0121(8)
C32 0.0477(10) 0.0574(11) 0.0651(11) -0.0025(9) 0.0161(8) 0.0083(8)
C33 0.0418(9) 0.0621(11) 0.0486(9) 0.0077(8) 0.0157(7) 0.0049(7)
C34 0.0618(11) 0.0496(10) 0.0532(10) 0.0135(8) 0.0189(8) 0.0085(8)
C35 0.0569(10) 0.0491(10) 0.0508(9) 0.0086(7) 0.0164(8) 0.0058(8)
C36 0.0351(8) 0.0613(11) 0.0608(10) 0.0193(8) 0.0156(7) 0.0088(7)
C37 0.0522(10) 0.0910(14) 0.0589(11) 0.0369(10) 0.0092(8) 0.0213(10)
C38 0.0434(9) 0.0872(14) 0.0733(12) 0.0349(11) 0.0135(9) 0.0240(9)
C39 0.0568(11) 0.0790(13) 0.0541(10) 0.0273(9) 0.0022(8) 0.0147(9)
C40 0.0463(10) 0.0698(12) 0.0623(11) 0.0213(9) 0.0044(8) 0.0171(8)

loop_
_atom_type_symbol
_atom_type_description
_atom_type_scat_dispersion_real
_atom_type_scat_dispersion_imag
_atom_type_scat_source
C C 0.0033 0.0016 'International Tables Vol C Tables 4.2.6.8 and 6.1.1.4'
H H 0.0000 0.0000 'International Tables Vol C Tables 4.2.6.8 and 6.1.1.4'
N N 0.0061 0.0033 'International Tables Vol C Tables 4.2.6.8 and 6.1.1.4'

loop_
_geom_angle_atom_site_label_1
_geom_angle_atom_site_label_2
_geom_angle_atom_site_label_3
_geom_angle
C3 N1 C17 120.81(13)
C3 N1 C11 121.76(14)
C17 N1 C11 117.38(13)
C21 N2 C30 122.02(15)
C21 N2 C33 121.15(14)
C30 N2 C33 116.56(13)
C6 C1 C2 120.4(2)
C3 C2 C1 119.4(2)
C2 C3 C4 119.38(17)
C2 C3 N1 120.89(17)
C4 C3 N1 119.73(17)
C5 C4 C3 120.3(2)
C6 C5 C4 120.6(2)
C5 C6 C1 119.9(2)
C12 C7 C8 122.09(16)
C7 C8 C9 116.80(15)
C7 C8 C37 121.17(16)
C9 C8 C37 122.02(16)
C10 C9 C8 121.47(16)
C9 C10 C11 120.80(16)
C12 C11 C10 118.60(15)
C12 C11 N1 121.98(15)
C10 C11 N1 119.37(15)
C11 C12 C7 119.91(16)
C18 C13 C14 121.58(15)
C15 C14 C13 117.02(15)
C15 C14 C40 121.63(15)
C13 C14 C40 121.34(15)
C16 C15 C14 121.80(15)
C15 C16 C17 120.36(15)
C16 C17 C18 118.28(15)
C16 C17 N1 122.29(15)
C18 C17 N1 119.40(14)
C13 C18 C17 120.64(15)
C24 C19 C20 120.6(2)
C19 C20 C21 120.5(2)
C20 C21 C22 118.36(17)
C20 C21 N2 120.55(17)
C22 C21 N2 121.09(16)
C23 C22 C21 119.94(19)
C24 C23 C22 121.4(2)
C23 C24 C19 119.18(19)
C26 C25 C30 120.26(17)
C25 C26 C27 122.11(17)
C26 C27 C28 116.95(16)
C26 C27 C39 120.71(16)
C28 C27 C39 122.34(16)
C29 C28 C27 121.19(16)
C28 C29 C30 121.00(17)
C25 C30 C29 118.27(16)
C25 C30 N2 122.80(16)
C29 C30 N2 118.91(16)
C32 C31 C36 121.47(17)
C31 C32 C33 120.26(16)
C34 C33 C32 118.93(16)
C34 C33 N2 119.36(16)
C32 C33 N2 121.68(15)
C35 C34 C33 120.52(16)
C34 C35 C36 121.26(16)
C31 C36 C35 117.47(16)
C31 C36 C38 121.62(16)
C35 C36 C38 120.91(16)
C38 C37 C8 127.64(16)
C37 C38 C36 127.12(15)
C40 C39 C27 128.07(16)
C39 C40 C14 127.14(16)

loop_
_geom_bond_atom_site_label_1
_geom_bond_atom_site_label_2
_geom_bond_distance
N1 C3 1.415(2)
N1 C17 1.420(2)
N1 C11 1.424(2)
N2 C21 1.406(2)
N2 C30 1.424(2)
N2 C33 1.431(2)
C1 C6 1.379(4)
C1 C2 1.391(3)
C2 C3 1.381(3)
C3 C4 1.394(3)
C4 C5 1.370(3)
C5 C6 1.363(4)
C7 C12 1.385(2)
C7 C8 1.388(2)
C8 C9 1.394(2)
C8 C37 1.469(2)
C9 C10 1.374(2)
C10 C11 1.387(2)
C11 C12 1.384(2)
C13 C18 1.370(2)
C13 C14 1.395(2)
C14 C15 1.387(2)
C14 C40 1.471(2)
C15 C16 1.379(2)
C16 C17 1.386(2)
C17 C18 1.394(2)
C19 C24 1.367(3)
C19 C20 1.383(3)
C20 C21 1.384(3)
C21 C22 1.388(3)
C22 C23 1.381(3)
C23 C24 1.361(3)
C25 C26 1.377(3)
C25 C30 1.383(3)
C26 C27 1.386(2)
C27 C28 1.389(2)
C27 C39 1.473(2)
C28 C29 1.378(2)
C29 C30 1.384(2)
C31 C32 1.380(3)
C31 C36 1.385(2)
C32 C33 1.381(2)
C33 C34 1.380(2)
C34 C35 1.378(2)
C35 C36 1.390(2)
C36 C38 1.476(2)
C37 C38 1.326(2)
C39 C40 1.327(2)

loop_
_cod_related_entry_id
_cod_related_entry_database
_cod_related_entry_code
1 ChemSpider 30660430
